data_4336707
loop_
_publ_author_name
'Femke F. B. J. Janssen'
'Laurens C. J. M. Peters'
'Paul P. J. Schlebos'
'Jan M. M. Smits'
'Ren\'e de Gelder'
'Alan E. Rowan'

_publ_contact_author
;
        F.F.B.J. Janssen
        Institute for Molecules and Materials
        Radboud University Nijmegen
        Heyendaalseweg 135
        6525 AJ  Nijmegen
        The Netherlands
;
_publ_contact_author_email femke.janssen@science.ru.nl
_publ_contact_author_fax '031 024 3553450'
_publ_contact_author_phone '031 024 3652022'
_publ_section_title
;
 Uncorrelated Dynamical Processes in Tetranuclear Carboxylate Clusters
 Studied by Variable-Temperature 1H NMR Spectroscopy.
;
_journal_name_full 'Inorganic Chemistry'
_journal_page_first 13004
_journal_page_last 13013
_journal_paper_doi 10.1021/ic401522v
_journal_volume 52
_journal_year 2013
_chemical_formula_sum 'C64 H72 Cl6 N6 O14 Zn4'
_chemical_formula_weight 1623.46
_chemical_name_systematic
;
 ?
;
_space_group_IT_number 14
_symmetry_cell_setting monoclinic
_symmetry_space_group_name_Hall '-P 2yab'
_symmetry_space_group_name_H-M 'P 1 21/a 1'
_atom_sites_solution_hydrogens geom
_atom_sites_solution_primary direct
_atom_sites_solution_secondary difmap
_audit_creation_date 2006-07-27
_audit_creation_method 'SHELXL, adapted and expanded'
_cell_angle_alpha 90.00
_cell_angle_beta 104.473(6)
_cell_angle_gamma 90.00
_cell_formula_units_Z 2
_cell_length_a 14.5599(6)
_cell_length_b 15.9732(7)
_cell_length_c 15.5271(16)
_cell_measurement_reflns_used 642
_cell_measurement_temperature 208(2)
_cell_measurement_theta_max 27.500
_cell_measurement_theta_min 2.140
_cell_volume 3496.5(4)
_computing_data_collection
;
Nonius "Collect" program suite (Nonius, 1999)
;
_computing_data_reduction
;
Nonius "EvalCCD" program suite (Duisenberg, 1998)
;
_computing_molecular_graphics
;
PLATON (Spek, 2003)
;
_computing_structure_refinement 'SHELXL-97 (Sheldrick, 1997)'
_computing_structure_solution
;
DIRDIF (Beurskens et al., 1996),
PATTY (Beurskens et al., 1987)
;
_diffrn_ambient_temperature 208(2)
_diffrn_detector_area_resol_mean 18.4
_diffrn_measured_fraction_theta_full 0.952
_diffrn_measured_fraction_theta_max 0.950
_diffrn_measurement_device 'Nonius KappaCCD'
_diffrn_measurement_method 'area detector \f and \w scan'
_diffrn_radiation_monochromator graphite
_diffrn_radiation_source 'fine-focus sealed tube'
_diffrn_radiation_type MoK\a
_diffrn_radiation_wavelength 0.71073
_diffrn_reflns_av_R_equivalents 0.0440
_diffrn_reflns_av_sigmaI/netI 0.0344
_diffrn_reflns_limit_h_max 18
_diffrn_reflns_limit_h_min -18
_diffrn_reflns_limit_k_max 20
_diffrn_reflns_limit_k_min -20
_diffrn_reflns_limit_l_max 20
_diffrn_reflns_limit_l_min -20
_diffrn_reflns_number 73661
_diffrn_reflns_theta_full 25.00
_diffrn_reflns_theta_max 27.50
_diffrn_reflns_theta_min 2.14
_diffrn_standards_decay_% 0.000
_diffrn_standards_interval_time 0
_diffrn_standards_number 0
_exptl_absorpt_coefficient_mu 1.651
_exptl_absorpt_correction_T_max 0.921
_exptl_absorpt_correction_T_min 0.735
_exptl_absorpt_correction_type multi-scan
_exptl_absorpt_process_details 'SADABS multi-scan (Sheldrick, 1996)'
_exptl_crystal_colour 'translucent red-brown'
_exptl_crystal_density_diffrn 1.542
_exptl_crystal_description 'regular platelet'
_exptl_crystal_F_000 1664
_exptl_crystal_size_max 0.25
_exptl_crystal_size_mid 0.24
_exptl_crystal_size_min 0.05
_refine_diff_density_max 1.218
_refine_diff_density_min -1.530
_refine_diff_density_rms 0.124
_refine_ls_extinction_method none
_refine_ls_goodness_of_fit_all 1.031
_refine_ls_goodness_of_fit_ref 1.031
_refine_ls_hydrogen_treatment constr
_refine_ls_matrix_type full
_refine_ls_number_parameters 426
_refine_ls_number_reflns 7888
_refine_ls_number_restraints 0
_refine_ls_restrained_S_all 1.031
_refine_ls_R_factor_all 0.0854
_refine_ls_R_factor_gt 0.0605
_refine_ls_R_factor_obs 0.0605
_refine_ls_shift/esd_max 0.000
_refine_ls_shift/esd_mean 0.000
_refine_ls_shift/su_max 0.000
_refine_ls_shift/su_mean 0.000
_refine_ls_structure_factor_coef Fsqd
_refine_ls_weighting_details
;
w=1/[\s^2^(Fo^2^)+(0.0762P)^2^+15.6542P] where P=(Fo^2^+2Fc^2^)/3
;
_refine_ls_weighting_scheme calc
_refine_ls_wR_factor_all 0.1676
_refine_ls_wR_factor_gt 0.1500
_refine_ls_wR_factor_obs 0.1500
_refine_ls_wR_factor_ref 0.1676
_reflns_number_gt 5976
_reflns_number_observed 5976
_reflns_number_total 7888
_reflns_observed_criterion >2sigma(I)
_reflns_threshold_expression >2sigma(I)
_cod_data_source_file ic401522v_si_001_5.cif
_cod_data_source_block FJ004
_cod_original_sg_symbol_H-M 'P 21/a'
_cod_database_code 4336707

loop_
_symmetry_equiv_pos_as_xyz
'x, y, z'
'-x+1/2, y+1/2, -z'
'-x, -y, -z'
'x-1/2, -y-1/2, z'

loop_
_atom_site_label
_atom_site_type_symbol
_atom_site_fract_x
_atom_site_fract_y
_atom_site_fract_z
_atom_site_U_iso_or_equiv
_atom_site_adp_type
_atom_site_occupancy
_atom_site_calc_flag
_atom_site_refinement_flags
Zn1 Zn 0.09557(3) 0.01889(3) 0.09504(3) 0.01946(14) Uani 1 d .
Zn2 Zn 0.09348(4) -0.16107(3) 0.02167(3) 0.02116(14) Uani 1 d .
C1 C -0.1115(3) 0.0235(3) 0.0975(3) 0.0212(8) Uani 1 d .
C2 C -0.1253(3) 0.0673(3) 0.1700(3) 0.0256(9) Uani 1 d .
H2 H -0.1018 0.1221 0.1806 0.031 Uiso 1 calc R
C3 C -0.1732(3) 0.0314(3) 0.2272(3) 0.0291(10) Uani 1 d .
H3 H -0.1794 0.0617 0.2773 0.035 Uiso 1 calc R
C4 C -0.2125(3) -0.0484(3) 0.2127(3) 0.0263(9) Uani 1 d .
C5 C -0.2441(4) -0.1819(4) 0.2864(5) 0.0546(17) Uani 1 d .
H5A H -0.1771 -0.1880 0.3149 0.082 Uiso 1 calc R
H5B H -0.2584 -0.2098 0.2291 0.082 Uiso 1 calc R
H5C H -0.2812 -0.2068 0.3236 0.082 Uiso 1 calc R
C6 C -0.2494(6) -0.0448(6) 0.3638(4) 0.076(3) Uani 1 d .
H6A H -0.1826 -0.0497 0.3936 0.114 Uiso 1 calc R
H6B H -0.2870 -0.0710 0.3998 0.114 Uiso 1 calc R
H6C H -0.2663 0.0139 0.3555 0.114 Uiso 1 calc R
C7 C -0.3740(4) -0.0797(4) 0.2287(4) 0.0437(13) Uani 1 d .
H7A H -0.4106 -0.1044 0.2665 0.066 Uiso 1 calc R
H7B H -0.3884 -0.1082 0.1717 0.066 Uiso 1 calc R
H7C H -0.3900 -0.0208 0.2196 0.066 Uiso 1 calc R
C8 C -0.2687(4) -0.0883(3) 0.2730(3) 0.0348(11) Uani 1 d .
C9 C -0.2033(3) -0.0900(3) 0.1374(3) 0.0283(10) Uani 1 d .
H9 H -0.2317 -0.1428 0.1242 0.034 Uiso 1 calc R
C10 C 0.1531(3) 0.0559(3) -0.0804(3) 0.0217(8) Uani 1 d .
C11 C 0.1641(3) 0.1723(3) 0.0168(3) 0.0271(10) Uani 1 d .
H11 H 0.1844 0.2081 -0.0227 0.033 Uiso 1 calc R
C12 C 0.1556(3) 0.2015(3) 0.1041(3) 0.0258(9) Uani 1 d .
C13 C 0.1739(4) 0.2829(3) 0.1354(4) 0.0361(11) Uani 1 d .
H13 H 0.1938 0.3243 0.1010 0.043 Uiso 1 calc R
C14 C 0.1620(4) 0.3006(3) 0.2185(4) 0.0425(13) Uani 1 d .
H14 H 0.1721 0.3554 0.2408 0.051 Uiso 1 calc R
C15 C 0.1354(4) 0.2389(3) 0.2696(4) 0.0362(11) Uani 1 d .
H15 H 0.1271 0.2510 0.3264 0.043 Uiso 1 calc R
C16 C 0.1213(3) 0.1589(3) 0.2351(3) 0.0277(10) Uani 1 d .
C17 C 0.0983(3) 0.0848(3) 0.2811(3) 0.0284(10) Uani 1 d .
H17 H 0.0904 0.0879 0.3393 0.034 Uiso 1 calc R
C18 C 0.0685(3) -0.0623(3) 0.2677(3) 0.0231(9) Uani 1 d .
C19 C 0.0682(3) -0.0830(3) 0.3548(3) 0.0270(9) Uani 1 d .
H19 H 0.0812 -0.0411 0.3987 0.032 Uiso 1 calc R
C20 C 0.0493(3) -0.1638(3) 0.3784(3) 0.0269(9) Uani 1 d .
C21 C 0.0598(4) -0.1892(3) 0.4756(3) 0.0361(11) Uani 1 d .
C22 C 0.1634(6) -0.2074(7) 0.5166(5) 0.099(4) Uani 1 d .
H22A H 0.2010 -0.1587 0.5103 0.148 Uiso 1 calc R
H22B H 0.1833 -0.2548 0.4866 0.148 Uiso 1 calc R
H22C H 0.1724 -0.2203 0.5792 0.148 Uiso 1 calc R
C23 C 0.0299(8) -0.1190(5) 0.5287(5) 0.086(3) Uani 1 d .
H23A H 0.0666 -0.0692 0.5247 0.129 Uiso 1 calc R
H23B H 0.0409 -0.1358 0.5905 0.129 Uiso 1 calc R
H23C H -0.0370 -0.1072 0.5049 0.129 Uiso 1 calc R
C24 C -0.0009(8) -0.2633(6) 0.4842(5) 0.107(4) Uani 1 d .
H24A H 0.0077 -0.2768 0.5466 0.160 Uiso 1 calc R
H24B H 0.0173 -0.3109 0.4535 0.160 Uiso 1 calc R
H24C H -0.0670 -0.2499 0.4581 0.160 Uiso 1 calc R
C25 C 0.0282(3) -0.2224(3) 0.3097(3) 0.0289(10) Uani 1 d .
H25 H 0.0138 -0.2774 0.3233 0.035 Uiso 1 calc R
C26 C 0.0275(3) -0.2037(3) 0.2229(3) 0.0256(9) Uani 1 d .
H26 H 0.0121 -0.2455 0.1790 0.031 Uiso 1 calc R
C27 C 0.0496(3) -0.1229(3) 0.1997(3) 0.0200(8) Uani 1 d .
C28 C 0.2753(3) -0.0937(3) 0.1059(3) 0.0270(9) Uani 1 d .
C29 C 0.3811(4) -0.1031(3) 0.1383(4) 0.0458(14) Uani 1 d .
H29A H 0.4087 -0.0502 0.1623 0.069 Uiso 1 calc R
H29B H 0.4072 -0.1196 0.0891 0.069 Uiso 1 calc R
H29C H 0.3956 -0.1456 0.1843 0.069 Uiso 1 calc R
C30 C 0.0689(4) -0.3048(3) -0.0391(4) 0.0374(12) Uani 1 d .
C31 C 0.0608(5) -0.3964(3) -0.0611(5) 0.0566(17) Uani 1 d .
H31A H -0.0021 -0.4082 -0.0981 0.085 Uiso 1 calc R
H31B H 0.0713 -0.4287 -0.0066 0.085 Uiso 1 calc R
H31C H 0.1079 -0.4115 -0.0928 0.085 Uiso 1 calc R
N1 N 0.1424(2) 0.0958(2) -0.0029(2) 0.0220(7) Uani 1 d .
N2 N 0.1294(3) 0.1424(2) 0.1529(2) 0.0238(8) Uani 1 d .
N3 N 0.0895(3) 0.0162(2) 0.2385(2) 0.0231(7) Uani 1 d .
O1 O -0.0569(2) 0.05348(17) 0.04521(19) 0.0201(6) Uani 1 d .
O2 O 0.0512(2) -0.10195(17) 0.11773(19) 0.0210(6) Uani 1 d .
O3 O 0.2323(2) -0.1548(2) 0.0615(2) 0.0344(8) Uani 1 d .
O4 O 0.2375(2) -0.02842(19) 0.1259(2) 0.0282(7) Uani 1 d .
O5 O 0.0501(4) -0.2804(2) 0.0307(3) 0.0567(12) Uani 1 d .
O6 O 0.0939(4) -0.2543(3) -0.0877(3) 0.0616(13) Uani 1 d .
C32 C 0.3563(9) 0.0318(10) 0.3343(7) 0.136(5) Uani 1 d .
H32 H 0.3169 -0.0080 0.2918 0.163 Uiso 1 calc R
Cl1 Cl 0.4708(3) 0.0029(3) 0.3623(3) 0.188(2) Uani 1 d .
Cl2 Cl 0.3070(2) 0.0551(2) 0.41697(18) 0.1219(11) Uani 1 d .
Cl3 Cl 0.3721(3) 0.1402(4) 0.2761(3) 0.1762(19) Uani 1 d .
O7 O 0.3213(9) -0.1045(9) 0.3488(8) 0.205(5) Uani 1 d .

loop_
_atom_site_aniso_label
_atom_site_aniso_U_11
_atom_site_aniso_U_22
_atom_site_aniso_U_33
_atom_site_aniso_U_23
_atom_site_aniso_U_13
_atom_site_aniso_U_12
Zn1 0.0194(3) 0.0155(2) 0.0242(3) -0.00066(18) 0.00697(19) -0.00131(18)
Zn2 0.0226(3) 0.0159(2) 0.0254(3) -0.00153(18) 0.00685(19) 0.00023(18)
C1 0.015(2) 0.023(2) 0.027(2) 0.0039(16) 0.0085(16) 0.0018(16)
C2 0.022(2) 0.026(2) 0.030(2) 0.0022(18) 0.0093(18) 0.0037(17)
C3 0.024(2) 0.038(3) 0.027(2) -0.0002(19) 0.0110(18) 0.0041(19)
C4 0.015(2) 0.038(3) 0.027(2) 0.0075(18) 0.0072(17) -0.0006(18)
C5 0.042(3) 0.064(4) 0.068(4) 0.036(3) 0.031(3) 0.010(3)
C6 0.085(5) 0.120(7) 0.032(3) -0.010(4) 0.031(3) -0.050(5)
C7 0.028(3) 0.046(3) 0.063(4) 0.011(3) 0.022(3) 0.002(2)
C8 0.028(3) 0.049(3) 0.031(3) 0.004(2) 0.014(2) -0.006(2)
C9 0.022(2) 0.031(2) 0.032(2) 0.0042(19) 0.0089(18) -0.0052(18)
C10 0.017(2) 0.024(2) 0.025(2) 0.0037(16) 0.0073(16) -0.0005(16)
C11 0.024(2) 0.024(2) 0.034(2) 0.0066(18) 0.0075(19) -0.0028(17)
C12 0.022(2) 0.019(2) 0.037(2) -0.0018(18) 0.0082(18) -0.0035(17)
C13 0.038(3) 0.020(2) 0.050(3) -0.001(2) 0.009(2) -0.011(2)
C14 0.052(3) 0.021(2) 0.055(3) -0.013(2) 0.014(3) -0.011(2)
C15 0.045(3) 0.027(2) 0.041(3) -0.011(2) 0.018(2) -0.008(2)
C16 0.027(2) 0.023(2) 0.034(2) -0.0065(18) 0.0081(19) -0.0047(18)
C17 0.034(3) 0.026(2) 0.028(2) -0.0050(18) 0.0122(19) -0.0031(19)
C18 0.025(2) 0.019(2) 0.025(2) -0.0014(16) 0.0066(17) 0.0005(16)
C19 0.032(3) 0.026(2) 0.024(2) -0.0026(17) 0.0095(18) -0.0011(18)
C20 0.025(2) 0.031(2) 0.025(2) 0.0044(18) 0.0064(18) 0.0039(18)
C21 0.048(3) 0.039(3) 0.022(2) 0.006(2) 0.011(2) 0.004(2)
C22 0.076(6) 0.176(10) 0.044(4) 0.043(5) 0.015(4) 0.054(6)
C23 0.159(9) 0.074(5) 0.039(4) 0.009(3) 0.048(5) 0.029(6)
C24 0.162(10) 0.114(7) 0.041(4) 0.018(4) 0.019(5) -0.078(7)
C25 0.037(3) 0.020(2) 0.032(2) 0.0057(18) 0.013(2) 0.0021(19)
C26 0.031(2) 0.019(2) 0.028(2) 0.0001(17) 0.0105(19) -0.0023(17)
C27 0.016(2) 0.022(2) 0.023(2) 0.0012(16) 0.0053(16) 0.0017(16)
C28 0.020(2) 0.024(2) 0.037(3) 0.0020(18) 0.0060(18) 0.0021(17)
C29 0.024(3) 0.034(3) 0.075(4) -0.007(3) 0.004(3) 0.006(2)
C30 0.041(3) 0.023(2) 0.047(3) -0.004(2) 0.008(2) -0.003(2)
C31 0.079(5) 0.029(3) 0.061(4) -0.017(3) 0.016(3) -0.004(3)
N1 0.0168(18) 0.0247(18) 0.0248(18) 0.0007(14) 0.0056(14) -0.0025(14)
N2 0.0228(19) 0.0205(18) 0.0285(19) -0.0041(14) 0.0070(15) -0.0027(14)
N3 0.0210(18) 0.0226(18) 0.0260(19) -0.0016(14) 0.0066(14) -0.0005(14)
O1 0.0187(15) 0.0182(14) 0.0252(15) 0.0026(11) 0.0088(12) 0.0005(11)
O2 0.0235(15) 0.0180(14) 0.0222(15) -0.0005(11) 0.0071(12) -0.0016(11)
O3 0.0244(17) 0.0284(17) 0.049(2) -0.0105(15) 0.0068(15) 0.0034(13)
O4 0.0183(15) 0.0252(16) 0.0394(18) -0.0029(13) 0.0043(13) 0.0018(12)
O5 0.085(3) 0.036(2) 0.059(3) -0.0189(19) 0.036(2) -0.020(2)
O6 0.096(4) 0.036(2) 0.053(3) -0.0005(19) 0.019(2) -0.019(2)
C32 0.119(9) 0.209(15) 0.074(7) -0.035(8) 0.015(6) 0.074(10)
Cl1 0.146(3) 0.257(5) 0.156(4) -0.055(3) 0.031(3) 0.081(4)
Cl2 0.0827(17) 0.188(3) 0.0877(17) -0.0472(19) 0.0083(13) 0.0068(18)
Cl3 0.141(3) 0.275(6) 0.111(3) -0.046(3) 0.029(2) -0.023(3)
O7 0.193(11) 0.245(13) 0.180(10) 0.096(9) 0.054(8) 0.097(10)

loop_
_atom_type_symbol
_atom_type_description
_atom_type_scat_dispersion_real
_atom_type_scat_dispersion_imag
_atom_type_scat_source
C C 0.0033 0.0016 'International Tables Vol C Tables 4.2.6.8 and 6.1.1.4'
H H 0.0000 0.0000 'International Tables Vol C Tables 4.2.6.8 and 6.1.1.4'
N N 0.0061 0.0033 'International Tables Vol C Tables 4.2.6.8 and 6.1.1.4'
O O 0.0106 0.0060 'International Tables Vol C Tables 4.2.6.8 and 6.1.1.4'
Zn Zn 0.2839 1.4301 'International Tables Vol C Tables 4.2.6.8 and 6.1.1.4'
Cl Cl 0.1484 0.1585 'International Tables Vol C Tables 4.2.6.8 and 6.1.1.4'

loop_
_geom_angle_atom_site_label_1
_geom_angle_atom_site_label_2
_geom_angle_atom_site_label_3
_geom_angle
_geom_angle_site_symmetry_1
_geom_angle_site_symmetry_3
_geom_angle_publ_flag
O2 Zn1 O4 87.59(12) . . y
O2 Zn1 N2 144.61(13) . . y
O4 Zn1 N2 96.99(13) . . y
O2 Zn1 N1 142.78(12) . . y
O4 Zn1 N1 84.44(13) . . y
N2 Zn1 N1 72.56(14) . . y
O2 Zn1 O1 87.96(11) . . y
O4 Zn1 O1 170.88(11) . . y
N2 Zn1 O1 91.24(12) . . y
N1 Zn1 O1 94.34(12) . . y
O2 Zn1 N3 74.10(12) . . y
O4 Zn1 N3 92.63(13) . . y
N2 Zn1 N3 70.65(13) . . y
N1 Zn1 N3 142.44(13) . . y
O1 Zn1 N3 93.80(12) . . y
O2 Zn1 O1 72.36(10) . 3 y
O4 Zn1 O1 91.57(11) . 3 y
N2 Zn1 O1 142.05(12) . 3 y
N1 Zn1 O1 71.59(11) . 3 y
O1 Zn1 O1 79.49(11) . 3 y
N3 Zn1 O1 145.97(11) . 3 y
O2 Zn1 Zn2 39.56(8) . . y
O4 Zn1 Zn2 70.97(8) . . y
N2 Zn1 Zn2 167.87(10) . . y
N1 Zn1 Zn2 104.00(10) . . y
O1 Zn1 Zn2 100.68(7) . . y
N3 Zn1 Zn2 110.37(9) . . y
O1 Zn1 Zn2 40.56(7) 3 . y
O3 Zn2 O2 103.11(13) . . y
O3 Zn2 O1 103.79(13) . 3 y
O2 Zn2 O1 83.68(11) . 3 y
O3 Zn2 O5 109.89(18) . . y
O2 Zn2 O5 103.57(14) . . y
O1 Zn2 O5 142.60(17) 3 . y
O3 Zn2 O6 94.27(17) . . y
O2 Zn2 O6 159.41(15) . . y
O1 Zn2 O6 103.00(14) 3 . y
O5 Zn2 O6 59.42(16) . . y
O3 Zn2 C30 101.92(16) . . y
O2 Zn2 C30 133.19(15) . . y
O1 Zn2 C30 127.03(15) 3 . y
O5 Zn2 C30 30.07(17) . . y
O6 Zn2 C30 29.46(16) . . y
O3 Zn2 Zn1 85.53(9) . . y
O2 Zn2 Zn1 42.09(8) . . y
O1 Zn2 Zn1 51.08(8) 3 . y
O5 Zn2 Zn1 145.61(12) . . y
O6 Zn2 Zn1 152.69(11) . . y
C30 Zn2 Zn1 172.43(13) . . y
O1 C1 C2 122.3(4) . . y
O1 C1 C10 119.7(4) . 3 y
C2 C1 C10 117.9(4) . 3 y
C1 C2 C3 120.8(4) . . y
C2 C3 C4 121.8(4) . . y
C9 C4 C3 117.1(4) . . y
C9 C4 C8 119.9(4) . . y
C3 C4 C8 122.9(4) . . y
C7 C8 C4 108.6(4) . . y
C7 C8 C6 107.9(5) . . y
C4 C8 C6 111.8(4) . . y
C7 C8 C5 108.9(5) . . y
C4 C8 C5 110.2(4) . . y
C6 C8 C5 109.5(5) . . y
C4 C9 C10 121.9(4) . 3 y
C9 C10 C1 120.3(4) 3 3 y
C9 C10 N1 123.7(4) 3 . y
C1 C10 N1 116.0(4) 3 . y
N1 C11 C12 117.0(4) . . y
N2 C12 C13 121.6(4) . . y
N2 C12 C11 113.8(4) . . y
C13 C12 C11 124.7(4) . . y
C14 C13 C12 117.6(5) . . y
C13 C14 C15 120.8(5) . . y
C14 C15 C16 118.3(5) . . y
N2 C16 C15 120.8(4) . . y
N2 C16 C17 113.1(4) . . y
C15 C16 C17 126.1(4) . . y
N3 C17 C16 116.7(4) . . y
C19 C18 N3 125.7(4) . . y
C19 C18 C27 121.2(4) . . y
N3 C18 C27 113.1(4) . . y
C20 C19 C18 121.7(4) . . y
C19 C20 C25 116.2(4) . . y
C19 C20 C21 122.0(4) . . y
C25 C20 C21 121.6(4) . . y
C24 C21 C22 111.0(7) . . y
C24 C21 C23 106.1(7) . . y
C22 C21 C23 107.7(6) . . y
C24 C21 C20 112.4(5) . . y
C22 C21 C20 108.0(5) . . y
C23 C21 C20 111.5(5) . . y
C26 C25 C20 123.3(4) . . y
C25 C26 C27 120.4(4) . . y
O2 C27 C26 122.8(4) . . y
O2 C27 C18 120.1(4) . . y
C26 C27 C18 117.1(4) . . y
O4 C28 O3 126.0(4) . . y
O4 C28 C29 118.5(4) . . y
O3 C28 C29 115.5(4) . . y
O6 C30 O5 119.7(5) . . y
O6 C30 C31 121.5(5) . . y
O5 C30 C31 118.8(5) . . y
O6 C30 Zn2 65.5(3) . . y
O5 C30 Zn2 54.5(3) . . y
C31 C30 Zn2 170.9(4) . . y
C11 N1 C10 124.5(4) . . y
C11 N1 Zn1 118.0(3) . . y
C10 N1 Zn1 117.3(3) . . y
C12 N2 C16 120.8(4) . . y
C12 N2 Zn1 118.6(3) . . y
C16 N2 Zn1 120.6(3) . . y
C17 N3 C18 127.5(4) . . y
C17 N3 Zn1 118.4(3) . . y
C18 N3 Zn1 113.9(3) . . y
C1 O1 Zn2 119.4(2) . 3 y
C1 O1 Zn1 112.7(2) . . y
Zn2 O1 Zn1 120.21(13) 3 . y
C1 O1 Zn1 109.4(2) . 3 y
Zn2 O1 Zn1 88.36(10) 3 3 y
Zn1 O1 Zn1 100.51(11) . 3 y
C27 O2 Zn2 133.3(3) . . y
C27 O2 Zn1 118.4(2) . . y
Zn2 O2 Zn1 98.35(12) . . y
C28 O3 Zn2 122.7(3) . . y
C28 O4 Zn1 134.2(3) . . y
C30 O5 Zn2 95.4(3) . . y
C30 O6 Zn2 85.1(3) . . y
Cl2 C32 Cl1 117.0(7) . . y
Cl2 C32 Cl3 106.1(7) . . y
Cl1 C32 Cl3 97.8(8) . . y

loop_
_geom_bond_atom_site_label_1
_geom_bond_atom_site_label_2
_geom_bond_distance
_geom_bond_site_symmetry_2
_geom_bond_publ_flag
Zn1 O2 2.093(3) . y
Zn1 O4 2.140(3) . y
Zn1 N2 2.172(4) . y
Zn1 N1 2.193(4) . y
Zn1 O1 2.230(3) . y
Zn1 N3 2.252(4) . y
Zn1 O1 2.405(3) 3 y
Zn1 Zn2 3.0894(7) . y
Zn2 O3 1.963(3) . y
Zn2 O2 1.989(3) . y
Zn2 O1 2.010(3) 3 y
Zn2 O5 2.024(4) . y
Zn2 O6 2.260(5) . y
Zn2 C30 2.475(5) . y
C1 O1 1.357(5) . y
C1 C2 1.382(6) . y
C1 C10 1.401(6) 3 y
C2 C3 1.384(6) . y
C3 C4 1.392(7) . y
C4 C9 1.379(7) . y
C4 C8 1.529(6) . y
C5 C8 1.538(8) . y
C6 C8 1.534(8) . y
C7 C8 1.521(7) . y
C9 C10 1.392(6) 3 y
C10 C9 1.392(6) 3 y
C10 C1 1.401(6) 3 y
C10 N1 1.404(5) . y
C11 N1 1.279(6) . y
C11 C12 1.466(7) . y
C12 N2 1.326(6) . y
C12 C13 1.390(6) . y
C13 C14 1.372(8) . y
C14 C15 1.380(7) . y
C15 C16 1.380(6) . y
C16 N2 1.337(6) . y
C16 C17 1.464(6) . y
C17 N3 1.270(6) . y
C18 C19 1.392(6) . y
C18 N3 1.394(6) . y
C18 C27 1.408(6) . y
C19 C20 1.388(6) . y
C20 C25 1.395(6) . y
C20 C21 1.533(6) . y
C21 C24 1.502(9) . y
C21 C22 1.512(9) . y
C21 C23 1.520(9) . y
C25 C26 1.378(6) . y
C26 C27 1.399(6) . y
C27 O2 1.322(5) . y
C28 O4 1.253(5) . y
C28 O3 1.267(6) . y
C28 C29 1.504(7) . y
C30 O6 1.222(7) . y
C30 O5 1.246(7) . y
C30 C31 1.499(7) . y
O1 Zn2 2.010(3) 3 y
O1 Zn1 2.405(3) 3 y
C32 Cl2 1.662(10) . y
C32 Cl1 1.679(12) . y
C32 Cl3 1.992(16) . y
